data_7252061
loop_
_publ_author_name
'Zhao, Qiu-Ye'
'Yin, Shi-Huan'
'Wang, Xin-Ying'
'Sai, Lu'
'Ding, Lin-Fen'
'Wu, Xing-De'

_publ_section_title
;
 Magnorolins A--L: sesquiterpenoids with diverse skeletons from the fruits
 of Magnolia grandiflora and their cytotoxic and anti-inflammatory
 activities
;
_journal_issue 32
_journal_name_full 'RSC Advances'
_journal_page_first 29012
_journal_page_last 29024
_journal_paper_doi 10.1039/D6RA02737G
_journal_volume 16
_journal_year 2026
_chemical_absolute_configuration ad
_chemical_formula_moiety 'C15 H20 O4'
_chemical_formula_sum 'C15 H20 O4'
_chemical_formula_weight 264.31
_space_group_crystal_system orthorhombic
_space_group_IT_number 19
_space_group_name_Hall 'P 2ac 2ab'
_space_group_name_H-M_alt 'P 21 21 21'
_atom_sites_solution_hydrogens geom
_atom_sites_solution_primary direct
_audit_creation_date 2025-12-15
_audit_creation_method
;
FinalCif V89 by Daniel Kratzert, Freiburg 2025,
https://dkratzert.de/finalcif.html
;
_audit_update_record
;
2026-03-10 deposited with the CCDC.	2026-05-20 downloaded from the CCDC.
;
_cell_angle_alpha 90
_cell_angle_beta 90
_cell_angle_gamma 90
_cell_formula_units_Z 4
_cell_length_a 7.2678(9)
_cell_length_b 11.1560(14)
_cell_length_c 16.214(2)
_cell_measurement_reflns_used 9874
_cell_measurement_temperature 100.00
_cell_measurement_theta_max 77.11
_cell_measurement_theta_min 4.81
_cell_volume 1314.6(3)
_computing_cell_refinement 'SAINT V8.40B'
_computing_data_reduction 'SAINT V8.40B'
_computing_molecular_graphics 'Olex2 1.5 (Dolomanov et al., 2009)'
_computing_publication_material 'Olex2 1.5 (Dolomanov et al., 2009)'
_computing_structure_refinement 'SHELXL 2018/3 (Sheldrick, 2015)'
_computing_structure_solution 'SHELXT 2018/2 (Sheldrick, 2018)'
_diffrn_ambient_environment N~2~
_diffrn_ambient_temperature 100.00
_diffrn_detector CPAD
_diffrn_detector_area_resol_mean 7.41
_diffrn_detector_type 'Bruker PHOTON'
_diffrn_measured_fraction_theta_full 0.996
_diffrn_measured_fraction_theta_max 0.996
_diffrn_measurement_device 'three-circle diffractometer'
_diffrn_measurement_device_type 'Bruker D8 VENTURE dual wavelength Mo/Cu'
_diffrn_measurement_method '\w and \f scans'
_diffrn_measurement_specimen_support 'MiTeGen micromount'
_diffrn_radiation_monochromator 'mirror optics'
_diffrn_radiation_probe x-ray
_diffrn_radiation_type CuK\a
_diffrn_radiation_wavelength 1.54178
_diffrn_reflns_av_R_equivalents 0.0542
_diffrn_reflns_av_unetI/netI 0.0398
_diffrn_reflns_Laue_measured_fraction_full 0.996
_diffrn_reflns_Laue_measured_fraction_max 0.996
_diffrn_reflns_limit_h_max 8
_diffrn_reflns_limit_h_min -9
_diffrn_reflns_limit_k_max 14
_diffrn_reflns_limit_k_min -13
_diffrn_reflns_limit_l_max 20
_diffrn_reflns_limit_l_min -20
_diffrn_reflns_number 17604
_diffrn_reflns_point_group_measured_fraction_full 0.996
_diffrn_reflns_point_group_measured_fraction_max 0.994
_diffrn_reflns_theta_full 67.679
_diffrn_reflns_theta_max 77.104
_diffrn_reflns_theta_min 4.812
_diffrn_source 'microfocus sealed X-ray tube'
_diffrn_source_current 1.1
_diffrn_source_power 0.05500000000000001
_diffrn_source_type 'Incoatec I\ms'
_diffrn_source_voltage 50.0
_diffrn_standards_number 0
_exptl_absorpt_coefficient_mu 0.784
_exptl_absorpt_correction_T_max 0.7541
_exptl_absorpt_correction_T_min 0.6346
_exptl_absorpt_correction_type multi-scan
_exptl_absorpt_process_details
;
SADABS-2016/2 (Bruker,2016/2) was used for absorption correction.
wR2(int) was 0.1243 before and 0.0774 after correction.
The Ratio of minimum to maximum transmission is 0.8415.
The \l/2 correction factor is Not present.
;
_exptl_crystal_colour colourless
_exptl_crystal_colour_primary colourless
_exptl_crystal_density_diffrn 1.335
_exptl_crystal_description block
_exptl_crystal_F_000 568
_exptl_crystal_size_max 0.2
_exptl_crystal_size_mid 0.16
_exptl_crystal_size_min 0.12
_refine_diff_density_max 0.175
_refine_diff_density_min -0.190
_refine_diff_density_rms 0.043
_refine_ls_abs_structure_details
;
 Flack x determined using 1134 quotients [(I+)-(I-)]/[(I+)+(I-)]
 (Parsons, Flack and Wagner, Acta Cryst. B69 (2013) 249-259).
;
_refine_ls_abs_structure_Flack -0.04(7)
_refine_ls_extinction_method none
_refine_ls_goodness_of_fit_ref 1.060
_refine_ls_hydrogen_treatment constr
_refine_ls_matrix_type full
_refine_ls_number_parameters 175
_refine_ls_number_reflns 2765
_refine_ls_number_restraints 0
_refine_ls_restrained_S_all 1.060
_refine_ls_R_factor_all 0.0338
_refine_ls_R_factor_gt 0.0336
_refine_ls_shift/su_max 0.000
_refine_ls_shift/su_mean 0.000
_refine_ls_structure_factor_coef Fsqd
_refine_ls_weighting_details 'w=1/[\s^2^(Fo^2^)+(0.0530P)^2^+0.2432P] where P=(Fo^2^+2Fc^2^)/3'
_refine_ls_weighting_scheme calc
_refine_ls_wR_factor_gt 0.0899
_refine_ls_wR_factor_ref 0.0902
_reflns_Friedel_coverage 0.715
_reflns_Friedel_fraction_full 0.997
_reflns_Friedel_fraction_max 0.991
_reflns_number_gt 2740
_reflns_number_total 2765
_reflns_threshold_expression 'I > 2\s(I)'
_cod_data_source_file d6ra02737g2.cif
_cod_data_source_block 1
_cod_database_code 7252061
_shelx_shelxl_version_number 2018/3
_olex2_refinement_description
;
1. Fixed Uiso
 At 1.2 times of:
  All C(H) groups, All C(H,H) groups
 At 1.5 times of:
  All C(H,H,H) groups, All O(H) groups
2.a Ternary CH refined with riding coordinates:
 C4(H4A), C9(H9), C12(H12), C13(H13)
2.b Secondary CH2 refined with riding coordinates:
 C5(H5A,H5B), C6(H6A,H6B), C10(H10A,H10B)
2.c Aromatic/amide H refined with riding coordinates:
 C8(H8)
2.d X=CH2 refined with riding coordinates:
 C3(H3A,H3B)
2.e Idealised Me refined as rotating group:
 C14(H14A,H14B,H14C), C15(H15A,H15B,H15C)
2.f Idealised tetrahedral OH refined as rotating group:
 O4(H4)
;
_olex2_submission_special_instructions 'No special instructions were received'
_shelx_space_group_comment
;
The symmetry employed for this shelxl refinement is uniquely defined
by the following loop, which should always be used as a source of
symmetry information in preference to the above space-group names.
They are only intended as comments.
;
_shelx_estimated_absorpt_t_min 0.859
_shelx_estimated_absorpt_t_max 0.912
_olex2_diffrn_ambient_temperature_device 'Oxford Cryostream 800'

loop_
_space_group_symop_operation_xyz
'x, y, z'
'-x+1/2, -y, z+1/2'
'-x, y+1/2, -z+1/2'
'x+1/2, -y+1/2, -z'

loop_
_atom_site_label
_atom_site_type_symbol
_atom_site_fract_x
_atom_site_fract_y
_atom_site_fract_z
_atom_site_U_iso_or_equiv
_atom_site_adp_type
_atom_site_occupancy
_atom_site_site_symmetry_order
_atom_site_calc_flag
_atom_site_refinement_flags_posn
_atom_site_refinement_flags_adp
_atom_site_refinement_flags_occupancy
_atom_site_disorder_assembly
_atom_site_disorder_group
O1 O 0.8941(2) 0.73829(13) 0.39936(9) 0.0321(3) Uani 1 1 d . . . . .
O2 O 0.64251(17) 0.65331(12) 0.34580(8) 0.0238(3) Uani 1 1 d . . . . .
O3 O 0.31715(18) 0.64785(11) 0.25282(8) 0.0247(3) Uani 1 1 d . . . . .
O4 O -0.18419(18) 0.36648(13) 0.30045(10) 0.0320(3) Uani 1 1 d . . . . .
H4 H -0.212762 0.296184 0.287006 0.048 Uiso 1 1 calc R U . . .
C1 C 0.7601(3) 0.67496(16) 0.40854(11) 0.0235(4) Uani 1 1 d . . . . .
C2 C 0.6952(3) 0.61264(15) 0.48366(11) 0.0227(4) Uani 1 1 d . . . . .
C3 C 0.7882(3) 0.61839(18) 0.55399(12) 0.0298(4) Uani 1 1 d . . . . .
H3A H 0.899132 0.663252 0.556874 0.036 Uiso 1 1 calc R U . . .
H3B H 0.743900 0.577635 0.601451 0.036 Uiso 1 1 calc R U . . .
C4 C 0.5141(2) 0.55194(16) 0.46419(10) 0.0200(3) Uani 1 1 d . . . . .
H4A H 0.411503 0.602777 0.485779 0.024 Uiso 1 1 calc R U . . .
C5 C 0.4979(2) 0.42634(17) 0.50188(11) 0.0233(4) Uani 1 1 d . . . . .
H5A H 0.543437 0.429988 0.559373 0.028 Uiso 1 1 calc R U . . .
H5B H 0.580628 0.371953 0.471016 0.028 Uiso 1 1 calc R U . . .
C6 C 0.3034(3) 0.37011(17) 0.50291(11) 0.0254(4) Uani 1 1 d . . . . .
H6A H 0.305180 0.298778 0.539223 0.030 Uiso 1 1 calc R U . . .
H6B H 0.216428 0.428638 0.527171 0.030 Uiso 1 1 calc R U . . .
C7 C 0.2324(2) 0.33308(15) 0.41894(11) 0.0221(3) Uani 1 1 d . . . . .
C8 C 0.0845(3) 0.38702(16) 0.38664(11) 0.0227(4) Uani 1 1 d . . . . .
H8 H 0.016573 0.436912 0.423082 0.027 Uiso 1 1 calc R U . . .
C9 C 0.0125(2) 0.37859(17) 0.30025(11) 0.0239(4) Uani 1 1 d . . . . .
H9 H 0.069567 0.308516 0.271513 0.029 Uiso 1 1 calc R U . . .
C10 C 0.0572(2) 0.49511(17) 0.25304(11) 0.0242(4) Uani 1 1 d . . . . .
H10A H 0.019605 0.486443 0.194655 0.029 Uiso 1 1 calc R U . . .
H10B H -0.013163 0.562454 0.277233 0.029 Uiso 1 1 calc R U . . .
C11 C 0.2605(2) 0.52249(15) 0.25731(11) 0.0211(4) Uani 1 1 d . . . . .
C12 C 0.3269(2) 0.58577(15) 0.33131(10) 0.0198(3) Uani 1 1 d . . . . .
H12 H 0.229199 0.608186 0.371908 0.024 Uiso 1 1 calc R U . . .
C13 C 0.5132(2) 0.55811(14) 0.36857(10) 0.0188(3) Uani 1 1 d . . . . .
H13 H 0.558693 0.480142 0.345966 0.023 Uiso 1 1 calc R U . . .
C14 C 0.3431(3) 0.23649(17) 0.37714(12) 0.0259(4) Uani 1 1 d . . . . .
H14A H 0.274257 0.205461 0.329742 0.039 Uiso 1 1 calc R U . . .
H14B H 0.366507 0.171245 0.416219 0.039 Uiso 1 1 calc R U . . .
H14C H 0.460425 0.269906 0.358239 0.039 Uiso 1 1 calc R U . . .
C15 C 0.3853(3) 0.44242(17) 0.20816(11) 0.0253(4) Uani 1 1 d . . . . .
H15A H 0.350875 0.446100 0.149774 0.038 Uiso 1 1 calc R U . . .
H15B H 0.373602 0.359769 0.227941 0.038 Uiso 1 1 calc R U . . .
H15C H 0.512959 0.469149 0.214675 0.038 Uiso 1 1 calc R U . . .

loop_
_atom_site_aniso_label
_atom_site_aniso_U_11
_atom_site_aniso_U_22
_atom_site_aniso_U_33
_atom_site_aniso_U_23
_atom_site_aniso_U_13
_atom_site_aniso_U_12
O1 0.0261(7) 0.0351(8) 0.0351(7) 0.0007(6) -0.0015(5) -0.0114(6)
O2 0.0221(6) 0.0253(6) 0.0241(6) 0.0023(5) -0.0015(5) -0.0062(5)
O3 0.0252(6) 0.0223(6) 0.0268(6) 0.0064(5) -0.0043(5) -0.0001(5)
O4 0.0159(6) 0.0267(6) 0.0535(9) -0.0119(6) -0.0011(6) -0.0006(5)
C1 0.0203(8) 0.0225(8) 0.0277(9) -0.0018(7) -0.0015(7) -0.0006(7)
C2 0.0210(8) 0.0217(8) 0.0253(8) -0.0040(6) -0.0015(6) 0.0011(7)
C3 0.0278(9) 0.0324(9) 0.0292(9) -0.0009(8) -0.0061(7) -0.0025(8)
C4 0.0188(8) 0.0210(8) 0.0202(7) -0.0012(6) -0.0012(6) 0.0007(6)
C5 0.0241(8) 0.0238(8) 0.0220(8) 0.0032(7) -0.0009(7) -0.0013(7)
C6 0.0270(8) 0.0262(8) 0.0230(8) 0.0026(7) 0.0034(7) -0.0036(8)
C7 0.0218(8) 0.0205(7) 0.0239(8) 0.0002(6) 0.0043(7) -0.0026(7)
C8 0.0214(8) 0.0203(8) 0.0265(8) -0.0029(6) 0.0052(7) -0.0019(6)
C9 0.0157(8) 0.0242(8) 0.0318(9) -0.0056(7) 0.0002(7) 0.0011(7)
C10 0.0190(8) 0.0259(8) 0.0277(8) -0.0023(7) -0.0044(7) 0.0016(7)
C11 0.0207(8) 0.0215(8) 0.0209(8) 0.0016(6) -0.0027(6) -0.0002(6)
C12 0.0182(7) 0.0199(7) 0.0215(8) 0.0012(6) -0.0012(6) 0.0004(6)
C13 0.0183(8) 0.0171(7) 0.0211(7) 0.0008(6) -0.0002(6) -0.0013(6)
C14 0.0247(9) 0.0238(8) 0.0291(9) 0.0012(7) 0.0019(7) 0.0023(7)
C15 0.0244(8) 0.0307(9) 0.0209(7) -0.0037(7) -0.0004(7) 0.0017(7)

loop_
_atom_type_symbol
_atom_type_description
_atom_type_scat_dispersion_real
_atom_type_scat_dispersion_imag
_atom_type_scat_source
C C 0.0181 0.0091 'International Tables Vol C Tables 4.2.6.8 and 6.1.1.4'
H H 0.0000 0.0000 'International Tables Vol C Tables 4.2.6.8 and 6.1.1.4'
O O 0.0492 0.0322 'International Tables Vol C Tables 4.2.6.8 and 6.1.1.4'

loop_
_geom_angle_atom_site_label_1
_geom_angle_atom_site_label_2
_geom_angle_atom_site_label_3
_geom_angle
_geom_angle_site_symmetry_1
_geom_angle_site_symmetry_3
_geom_angle_publ_flag
C1 O2 C13 110.21(13) . . ?
C12 O3 C11 60.83(10) . . ?
C9 O4 H4 109.5 . . ?
O1 C1 O2 121.34(17) . . ?
O1 C1 C2 129.11(17) . . ?
O2 C1 C2 109.54(15) . . ?
C1 C2 C4 108.40(14) . . ?
C3 C2 C1 121.48(17) . . ?
C3 C2 C4 130.08(17) . . ?
C2 C3 H3A 120.0 . . ?
C2 C3 H3B 120.0 . . ?
H3A C3 H3B 120.0 . . ?
C2 C4 H4A 108.8 . . ?
C2 C4 C5 113.11(14) . . ?
C2 C4 C13 101.07(13) . . ?
C5 C4 H4A 108.8 . . ?
C5 C4 C13 116.00(14) . . ?
C13 C4 H4A 108.8 . . ?
C4 C5 H5A 108.2 . . ?
C4 C5 H5B 108.2 . . ?
C4 C5 C6 116.43(14) . . ?
H5A C5 H5B 107.3 . . ?
C6 C5 H5A 108.2 . . ?
C6 C5 H5B 108.2 . . ?
C5 C6 H6A 108.7 . . ?
C5 C6 H6B 108.7 . . ?
H6A C6 H6B 107.6 . . ?
C7 C6 C5 114.35(14) . . ?
C7 C6 H6A 108.7 . . ?
C7 C6 H6B 108.7 . . ?
C8 C7 C6 120.19(16) . . ?
C8 C7 C14 125.06(17) . . ?
C14 C7 C6 114.74(16) . . ?
C7 C8 H8 115.9 . . ?
C7 C8 C9 128.16(16) . . ?
C9 C8 H8 115.9 . . ?
O4 C9 C8 110.56(15) . . ?
O4 C9 H9 109.9 . . ?
O4 C9 C10 106.85(15) . . ?
C8 C9 H9 109.9 . . ?
C8 C9 C10 109.72(14) . . ?
C10 C9 H9 109.9 . . ?
C9 C10 H10A 109.5 . . ?
C9 C10 H10B 109.5 . . ?
H10A C10 H10B 108.1 . . ?
C11 C10 C9 110.70(15) . . ?
C11 C10 H10A 109.5 . . ?
C11 C10 H10B 109.5 . . ?
O3 C11 C10 117.85(15) . . ?
O3 C11 C12 59.28(10) . . ?
O3 C11 C15 111.91(15) . . ?
C12 C11 C10 117.04(15) . . ?
C12 C11 C15 121.30(16) . . ?
C15 C11 C10 116.49(15) . . ?
O3 C12 C11 59.89(10) . . ?
O3 C12 H12 115.0 . . ?
O3 C12 C13 119.40(14) . . ?
C11 C12 H12 115.0 . . ?
C11 C12 C13 121.32(15) . . ?
C13 C12 H12 115.0 . . ?
O2 C13 C4 106.34(13) . . ?
O2 C13 C12 108.97(13) . . ?
O2 C13 H13 109.0 . . ?
C4 C13 H13 109.0 . . ?
C12 C13 C4 114.27(14) . . ?
C12 C13 H13 109.0 . . ?
C7 C14 H14A 109.5 . . ?
C7 C14 H14B 109.5 . . ?
C7 C14 H14C 109.5 . . ?
H14A C14 H14B 109.5 . . ?
H14A C14 H14C 109.5 . . ?
H14B C14 H14C 109.5 . . ?
C11 C15 H15A 109.5 . . ?
C11 C15 H15B 109.5 . . ?
C11 C15 H15C 109.5 . . ?
H15A C15 H15B 109.5 . . ?
H15A C15 H15C 109.5 . . ?
H15B C15 H15C 109.5 . . ?

loop_
_geom_bond_atom_site_label_1
_geom_bond_atom_site_label_2
_geom_bond_distance
_geom_bond_site_symmetry_2
_geom_bond_publ_flag
O1 C1 1.213(2) . ?
O2 C1 1.350(2) . ?
O2 C13 1.465(2) . ?
O3 C11 1.460(2) . ?
O3 C12 1.451(2) . ?
O4 H4 0.8400 . ?
O4 C9 1.436(2) . ?
C1 C2 1.480(3) . ?
C2 C3 1.327(3) . ?
C2 C4 1.513(2) . ?
C3 H3A 0.9500 . ?
C3 H3B 0.9500 . ?
C4 H4A 1.0000 . ?
C4 C5 1.533(2) . ?
C4 C13 1.552(2) . ?
C5 H5A 0.9900 . ?
C5 H5B 0.9900 . ?
C5 C6 1.547(2) . ?
C6 H6A 0.9900 . ?
C6 H6B 0.9900 . ?
C6 C7 1.513(2) . ?
C7 C8 1.339(3) . ?
C7 C14 1.506(2) . ?
C8 H8 0.9500 . ?
C8 C9 1.498(2) . ?
C9 H9 1.0000 . ?
C9 C10 1.543(3) . ?
C10 H10A 0.9900 . ?
C10 H10B 0.9900 . ?
C10 C11 1.510(2) . ?
C11 C12 1.473(2) . ?
C11 C15 1.502(2) . ?
C12 H12 1.0000 . ?
C12 C13 1.515(2) . ?
C13 H13 1.0000 . ?
C14 H14A 0.9800 . ?
C14 H14B 0.9800 . ?
C14 H14C 0.9800 . ?
C15 H15A 0.9800 . ?
C15 H15B 0.9800 . ?
C15 H15C 0.9800 . ?

loop_
_geom_hbond_atom_site_label_D
_geom_hbond_atom_site_label_H
_geom_hbond_atom_site_label_A
_geom_hbond_distance_DH
_geom_hbond_distance_HA
_geom_hbond_distance_DA
_geom_hbond_angle_DHA
_geom_hbond_site_symmetry_A
_geom_hbond_publ_flag
O4 H4 O3 0.84 1.93 2.7620(19) 169.6 3_545 yes

loop_
_geom_torsion_atom_site_label_1
_geom_torsion_atom_site_label_2
_geom_torsion_atom_site_label_3
_geom_torsion_atom_site_label_4
_geom_torsion
_geom_torsion_site_symmetry_1
_geom_torsion_site_symmetry_2
_geom_torsion_site_symmetry_3
_geom_torsion_site_symmetry_4
_geom_torsion_publ_flag
O1 C1 C2 C3 -1.7(3) . . . . ?
O1 C1 C2 C4 176.22(18) . . . . ?
O2 C1 C2 C3 179.13(17) . . . . ?
O2 C1 C2 C4 -2.9(2) . . . . ?
O3 C11 C12 C13 -108.14(16) . . . . ?
O3 C12 C13 O2 32.4(2) . . . . ?
O3 C12 C13 C4 151.21(14) . . . . ?
O4 C9 C10 C11 174.00(15) . . . . ?
C1 O2 C13 C4 20.33(18) . . . . ?
C1 O2 C13 C12 143.95(14) . . . . ?
C1 C2 C4 C5 138.94(15) . . . . ?
C1 C2 C4 C13 14.25(17) . . . . ?
C2 C4 C5 C6 166.06(15) . . . . ?
C2 C4 C13 O2 -20.28(16) . . . . ?
C2 C4 C13 C12 -140.53(14) . . . . ?
C3 C2 C4 C5 -43.3(3) . . . . ?
C3 C2 C4 C13 -168.01(19) . . . . ?
C4 C5 C6 C7 70.9(2) . . . . ?
C5 C4 C13 O2 -143.00(14) . . . . ?
C5 C4 C13 C12 96.76(18) . . . . ?
C5 C6 C7 C8 -115.60(19) . . . . ?
C5 C6 C7 C14 63.0(2) . . . . ?
C6 C7 C8 C9 168.74(16) . . . . ?
C7 C8 C9 O4 137.11(19) . . . . ?
C7 C8 C9 C10 -105.3(2) . . . . ?
C8 C9 C10 C11 54.10(19) . . . . ?
C9 C10 C11 O3 -151.39(14) . . . . ?
C9 C10 C11 C12 -83.65(18) . . . . ?
C9 C10 C11 C15 71.3(2) . . . . ?
C10 C11 C12 O3 -107.88(17) . . . . ?
C10 C11 C12 C13 143.98(16) . . . . ?
C11 O3 C12 C13 111.29(17) . . . . ?
C11 C12 C13 O2 103.09(17) . . . . ?
C11 C12 C13 C4 -138.13(16) . . . . ?
C12 O3 C11 C10 106.50(18) . . . . ?
C12 O3 C11 C15 -114.35(17) . . . . ?
C13 O2 C1 O1 169.73(17) . . . . ?
C13 O2 C1 C2 -11.06(19) . . . . ?
C13 C4 C5 C6 -77.81(19) . . . . ?
C14 C7 C8 C9 -9.7(3) . . . . ?
C15 C11 C12 O3 98.44(17) . . . . ?
C15 C11 C12 C13 -9.7(2) . . . . ?
